data_2220624
loop_
_publ_author_name
'Quan, Li'
'Yin, Handong'

_publ_section_title
;
 3-Phenyltetrahydrofuran-2,5-dione
;
_journal_coeditor_code SI2139
_journal_issue 1
_journal_name_full 'Acta Crystallographica Section E'
_journal_page_first o167
_journal_paper_doi 10.1107/S1600536808042670
_journal_volume 65
_journal_year 2009
_chemical_formula_iupac 'C10 H8 O3'
_chemical_formula_moiety 'C10 H8 O3'
_chemical_formula_sum 'C10 H8 O3'
_chemical_formula_weight 176.16
_chemical_name_systematic
;
3-Phenyltetrahydrofuran-2,5-dione
;
_space_group_IT_number 19
_symmetry_cell_setting orthorhombic
_symmetry_space_group_name_Hall 'P 2ac 2ab'
_symmetry_space_group_name_H-M 'P 21 21 21'
_atom_sites_solution_hydrogens geom
_atom_sites_solution_primary direct
_atom_sites_solution_secondary difmap
_audit_creation_method SHELXL-97
_cell_angle_alpha 90.00
_cell_angle_beta 90.00
_cell_angle_gamma 90.00
_cell_formula_units_Z 4
_cell_length_a 5.6172(9)
_cell_length_b 10.1460(12)
_cell_length_c 14.9899(19)
_cell_measurement_reflns_used 826
_cell_measurement_temperature 298(2)
_cell_measurement_theta_max 29.904
_cell_measurement_theta_min 2.718
_cell_volume 854.3(2)
_computing_cell_refinement 'SAINT (Siemens, 1996)'
_computing_data_collection 'SMART (Siemens, 1996)'
_computing_data_reduction 'SAINT (Siemens, 1996)'
_computing_molecular_graphics 'ORTEP-3 (Farrugia, 1997) and PLATON (Spek, 2003)'
_computing_publication_material 'SHELXTL (Sheldrick, 2008) and PLATON (Spek (2003)'
_computing_structure_refinement 'SHELXL97 (Sheldrick, 2008)'
_computing_structure_solution 'SHELXS97 (Sheldrick, 2008)'
_diffrn_ambient_temperature 298(2)
_diffrn_measured_fraction_theta_full 1.000
_diffrn_measured_fraction_theta_max 1.000
_diffrn_measurement_device_type 'Siemens SMART'
_diffrn_measurement_method '\f and \w'
_diffrn_radiation_monochromator graphite
_diffrn_radiation_source 'fine-focus sealed tube'
_diffrn_radiation_type MoK\a
_diffrn_radiation_wavelength 0.71073
_diffrn_reflns_av_R_equivalents 0.0484
_diffrn_reflns_av_sigmaI/netI 0.0421
_diffrn_reflns_limit_h_max 6
_diffrn_reflns_limit_h_min -6
_diffrn_reflns_limit_k_max 9
_diffrn_reflns_limit_k_min -12
_diffrn_reflns_limit_l_max 17
_diffrn_reflns_limit_l_min -15
_diffrn_reflns_number 4082
_diffrn_reflns_theta_full 25.00
_diffrn_reflns_theta_max 25.00
_diffrn_reflns_theta_min 2.42
_exptl_absorpt_coefficient_mu 0.102
_exptl_absorpt_correction_T_max 0.9849
_exptl_absorpt_correction_T_min 0.9575
_exptl_absorpt_correction_type multi-scan
_exptl_absorpt_process_details '(SADABS; Sheldrick, 1996)'
_exptl_crystal_colour colorless
_exptl_crystal_density_diffrn 1.370
_exptl_crystal_density_method 'not measured'
_exptl_crystal_description block
_exptl_crystal_F_000 368
_exptl_crystal_size_max 0.43
_exptl_crystal_size_mid 0.18
_exptl_crystal_size_min 0.15
_refine_diff_density_max 0.110
_refine_diff_density_min -0.116
_refine_ls_extinction_method none
_refine_ls_goodness_of_fit_ref 1.142
_refine_ls_hydrogen_treatment mixed
_refine_ls_matrix_type full
_refine_ls_number_parameters 124
_refine_ls_number_reflns 905
_refine_ls_number_restraints 4
_refine_ls_restrained_S_all 1.141
_refine_ls_R_factor_all 0.0740
_refine_ls_R_factor_gt 0.0349
_refine_ls_shift/su_max 0.000
_refine_ls_shift/su_mean 0.000
_refine_ls_structure_factor_coef Fsqd
_refine_ls_weighting_details 'w=1/[\s^2^(Fo^2^)+(0.0218P)^2^] where P=(Fo^2^+2Fc^2^)/3'
_refine_ls_weighting_scheme calc
_refine_ls_wR_factor_gt 0.0574
_refine_ls_wR_factor_ref 0.0688
_reflns_number_gt 583
_reflns_number_total 905
_reflns_threshold_expression I>2\s(I)
_cod_data_source_file si2139.cif
_cod_data_source_block I
_cod_depositor_comments
;
The following automatic conversions were performed:
'_symmetry_cell_setting' value 'Orthorhombic' changed to 'orthorhombic'
according to '/home/saulius/struct/CIF-dictionaries/cif_core.dic'
dictionary named 'cif_core.dic' version 2.4.1 from 2010-06-29.

Automatic conversion script
Id: cif_fix_enum 1527 2010-12-29 10:47:43Z saulius 

The following automatic conversions were performed:

'_symmetry_cell_setting' value 'Orthorhombic' changed to
'orthorhombic' according to
/home/saulius/struct/CIF-dictionaries/cif_core.dic dictionary named
'cif_core.dic' version 2.4.1 from 2010-06-29.

Automatic conversion script
Id: cif_fix_values 1715 2011-07-08 13:25:40Z adriana 
;
_cod_database_code 2220624
_cod_database_fobs_code 2220624

loop_
_symmetry_equiv_pos_as_xyz
'x, y, z'
'-x+1/2, -y, z+1/2'
'-x, y+1/2, -z+1/2'
'x+1/2, -y+1/2, -z'

loop_
_atom_site_type_symbol
_atom_site_label
_atom_site_fract_x
_atom_site_fract_y
_atom_site_fract_z
_atom_site_U_iso_or_equiv
_atom_site_adp_type
_atom_site_calc_flag
_atom_site_refinement_flags
_atom_site_occupancy
_atom_site_disorder_assembly
_atom_site_disorder_group
O O1 0.4229(4) 0.1359(2) 0.81130(15) 0.0641(6) Uani d . 1 . .
O O2 0.2752(5) 0.0346(2) 0.69260(15) 0.0814(8) Uani d . 1 . .
O O3 0.4849(4) 0.2600(3) 0.93134(16) 0.0959(10) Uani d . 1 . .
C C1 0.2504(7) 0.1168(3) 0.7480(2) 0.0538(8) Uani d . 1 . .
C C2 0.0469(6) 0.2115(3) 0.76195(17) 0.0539(8) Uani d . 1 . .
H H2 -0.0975 0.1607 0.7747 0.065 Uiso calc R 1 . .
C C3 0.1200(7) 0.2861(3) 0.84658(19) 0.0657(10) Uani d D 1 . .
H H3A 0.1304 0.3800 0.8349 0.079 Uiso d . 1 . .
H H3B 0.001(4) 0.267(3) 0.8964(14) 0.079 Uiso d D 1 . .
C C4 0.3563(7) 0.2335(3) 0.8716(2) 0.0608(9) Uani d . 1 . .
C C5 0.0043(5) 0.2936(3) 0.67943(17) 0.0450(7) Uani d . 1 . .
C C6 0.1636(5) 0.3888(3) 0.65339(19) 0.0525(8) Uani d . 1 . .
H H6 0.3001 0.4032 0.6871 0.063 Uiso calc R 1 . .
C C7 0.1241(7) 0.4634(3) 0.5779(2) 0.0623(9) Uani d . 1 . .
H H7 0.2342 0.5271 0.5611 0.075 Uiso calc R 1 . .
C C8 -0.0773(7) 0.4438(3) 0.5275(2) 0.0614(9) Uani d D 1 . .
H H8 -0.115(5) 0.505(2) 0.4773(14) 0.074 Uiso d D 1 . .
C C9 -0.2372(6) 0.3485(3) 0.55219(19) 0.0626(10) Uani d . 1 . .
H H9 -0.3733 0.3343 0.5182 0.075 Uiso calc R 1 . .
C C10 -0.1959(5) 0.2734(3) 0.62758(19) 0.0550(8) Uani d . 1 . .
H H10 -0.3043 0.2083 0.6436 0.066 Uiso calc R 1 . .

loop_
_atom_site_aniso_label
_atom_site_aniso_U_11
_atom_site_aniso_U_22
_atom_site_aniso_U_33
_atom_site_aniso_U_12
_atom_site_aniso_U_13
_atom_site_aniso_U_23
O1 0.0586(15) 0.0705(14) 0.0630(14) 0.0132(13) 0.0002(13) 0.0001(13)
O2 0.115(2) 0.0673(15) 0.0614(14) 0.0060(15) 0.0136(17) -0.0120(12)
O3 0.099(2) 0.104(2) 0.0843(17) -0.0020(17) -0.0379(17) -0.0119(15)
C1 0.068(2) 0.052(2) 0.0422(18) 0.001(2) 0.009(2) 0.0096(17)
C2 0.048(2) 0.0672(18) 0.0463(19) 0.0028(19) 0.0053(16) 0.0059(17)
C3 0.081(3) 0.079(2) 0.0376(18) 0.022(2) 0.0030(18) 0.0019(17)
C4 0.073(3) 0.059(2) 0.050(2) 0.001(2) -0.007(2) 0.0065(19)
C5 0.0393(19) 0.0519(18) 0.0438(17) 0.0014(17) 0.0004(16) 0.0007(15)
C6 0.045(2) 0.063(2) 0.0499(19) -0.0080(18) -0.0062(16) -0.0024(16)
C7 0.072(3) 0.055(2) 0.060(2) -0.0102(19) 0.003(2) 0.0008(18)
C8 0.078(3) 0.057(2) 0.049(2) 0.010(2) -0.006(2) -0.0008(16)
C9 0.054(2) 0.081(3) 0.053(2) 0.004(2) -0.014(2) -0.0067(17)
C10 0.043(2) 0.068(2) 0.0545(19) -0.0044(19) 0.0001(17) -0.0010(17)

loop_
_atom_type_symbol
_atom_type_description
_atom_type_scat_dispersion_real
_atom_type_scat_dispersion_imag
_atom_type_scat_source
C C 0.0033 0.0016 'International Tables Vol C Tables 4.2.6.8 and 6.1.1.4'
H H 0.0000 0.0000 'International Tables Vol C Tables 4.2.6.8 and 6.1.1.4'
O O 0.0106 0.0060 'International Tables Vol C Tables 4.2.6.8 and 6.1.1.4'

loop_
_geom_angle_atom_site_label_1
_geom_angle_atom_site_label_2
_geom_angle_atom_site_label_3
_geom_angle_site_symmetry_1
_geom_angle_site_symmetry_3
_geom_angle
_geom_angle_publ_flag
C1 O1 C4 . . 111.1(2) ?
O2 C1 O1 . . 120.1(3) ?
O2 C1 C2 . . 129.4(3) ?
O1 C1 C2 . . 110.5(2) ?
C1 C2 C5 . . 110.9(2) ?
C1 C2 C3 . . 103.1(3) ?
C5 C2 C3 . . 116.6(3) ?
C1 C2 H2 . . 108.6 ?
C5 C2 H2 . . 108.6 ?
C3 C2 H2 . . 108.6 ?
C4 C3 C2 . . 105.8(3) ?
C4 C3 H3A . . 110.3 ?
C2 C3 H3A . . 110.6 ?
C4 C3 H3B . . 109.4(14) ?
C2 C3 H3B . . 109.6(14) ?
H3A C3 H3B . . 111.1 ?
O3 C4 O1 . . 119.3(3) ?
O3 C4 C3 . . 131.2(4) ?
O1 C4 C3 . . 109.5(3) ?
C6 C5 C10 . . 118.3(3) ?
C6 C5 C2 . . 121.2(3) ?
C10 C5 C2 . . 120.5(3) ?
C7 C6 C5 . . 120.9(3) ?
C7 C6 H6 . . 119.5 ?
C5 C6 H6 . . 119.5 ?
C8 C7 C6 . . 120.3(3) ?
C8 C7 H7 . . 119.9 ?
C6 C7 H7 . . 119.9 ?
C9 C8 C7 . . 119.5(3) ?
C9 C8 H8 . . 120.4(16) ?
C7 C8 H8 . . 119.7(15) ?
C8 C9 C10 . . 120.0(3) ?
C8 C9 H9 . . 120.0 ?
C10 C9 H9 . . 120.0 ?
C5 C10 C9 . . 120.9(3) ?
C5 C10 H10 . . 119.5 ?
C9 C10 H10 . . 119.5 ?

loop_
_geom_bond_atom_site_label_1
_geom_bond_atom_site_label_2
_geom_bond_site_symmetry_2
_geom_bond_distance
_geom_bond_publ_flag
O1 C1 . 1.371(3) ?
O1 C4 . 1.392(3) ?
O2 C1 . 1.185(3) ?
O3 C4 . 1.182(3) ?
C1 C2 . 1.508(4) ?
C2 C5 . 1.510(3) ?
C2 C3 . 1.533(4) ?
C2 H2 . 0.9800 ?
C3 C4 . 1.479(4) ?
C3 H3A . 0.9700 ?
C3 H3B . 1.02(2) ?
C5 C6 . 1.374(3) ?
C5 C10 . 1.382(4) ?
C6 C7 . 1.378(4) ?
C6 H6 . 0.9300 ?
C7 C8 . 1.375(4) ?
C7 H7 . 0.9300 ?
C8 C9 . 1.371(4) ?
C8 H8 . 1.00(2) ?
C9 C10 . 1.383(4) ?
C9 H9 . 0.9300 ?
C10 H10 . 0.9300 ?

loop_
_geom_hbond_atom_site_label_D
_geom_hbond_atom_site_label_H
_geom_hbond_atom_site_label_A
_geom_hbond_site_symmetry_A
_geom_hbond_distance_DH
_geom_hbond_distance_HA
_geom_hbond_distance_DA
_geom_hbond_angle_DHA
C3 H3B O3 4_457 1.02(2) 2.60(2) 3.446(4) 140(2)
C8 H8 O2 4_456 1.00(2) 2.65(2) 3.409(4) 133(2)
C8 H8 O3 2_564 1.00(2) 2.58(2) 3.373(4) 136(2)

loop_
_cod_related_entry_id
_cod_related_entry_database
_cod_related_entry_code
1 ChemSpider 557967
